data_7700933
loop_
_publ_author_name
'Song, Tingting'
'He, Jianghao'
'Liang, Liwei'
'Liu, Ning'
'Li, Feng'
'Tong, Xiaobo'
'Mu, Xiaoyue'
'Mu, Ying'

_publ_section_title
;
 Titanium and zirconium complexes bearing new tridentate [OSO]
 bisphenolato-based ligands: synthesis, characterization and catalytic
 properties for alkene polymerization.
;
_journal_issue 36
_journal_name_full 'Dalton transactions (Cambridge, England : 2003)'
_journal_page_first 13719
_journal_page_last 13731
_journal_paper_doi 10.1039/c9dt03225h
_journal_volume 48
_journal_year 2019
_chemical_formula_sum 'C60 H56 Cl2 O2 S Ti'
_chemical_formula_weight 959.91
_space_group_IT_number 2
_space_group_name_Hall '-P 1'
_space_group_name_H-M_alt 'P -1'
_symmetry_cell_setting triclinic
_symmetry_space_group_name_Hall '-P 1'
_symmetry_space_group_name_H-M 'P -1'
_atom_sites_solution_hydrogens geom
_atom_sites_solution_primary direct
_atom_sites_solution_secondary difmap
_audit_creation_method SHELXL-97
_audit_update_record
;
2019-08-05 deposited with the CCDC.    2019-08-26 downloaded from the CCDC.
;
_cell_angle_alpha 86.535(6)
_cell_angle_beta 89.821(6)
_cell_angle_gamma 77.971(6)
_cell_formula_units_Z 2
_cell_length_a 10.142(3)
_cell_length_b 14.635(5)
_cell_length_c 17.205(5)
_cell_measurement_reflns_used 2653
_cell_measurement_temperature 185(2)
_cell_measurement_theta_max 24.402
_cell_measurement_theta_min 2.361
_cell_volume 2492.9(13)
_computing_cell_refinement 'Bruker SMART'
_computing_data_collection 'Bruker SMART'
_computing_data_reduction 'Bruker SMART'
_computing_molecular_graphics 'Bruker SHELXL'
_computing_publication_material 'Bruker SHELXL'
_computing_structure_refinement 'SHELXL-97 (Sheldrick, 1997)'
_computing_structure_solution 'SHELXS-97 (Sheldrick, 1990)'
_diffrn_ambient_temperature 185(2)
_diffrn_measured_fraction_theta_full 0.962
_diffrn_measured_fraction_theta_max 0.962
_diffrn_measurement_device_type 'CCD area detector'
_diffrn_measurement_method 'phi and omega scan'
_diffrn_radiation_monochromator graphite
_diffrn_radiation_source 'fine-focus sealed tube'
_diffrn_radiation_type MoK\a
_diffrn_radiation_wavelength 0.71073
_diffrn_reflns_av_R_equivalents 0.0585
_diffrn_reflns_av_sigmaI/netI 0.1253
_diffrn_reflns_limit_h_max 11
_diffrn_reflns_limit_h_min -12
_diffrn_reflns_limit_k_max 18
_diffrn_reflns_limit_k_min -11
_diffrn_reflns_limit_l_max 21
_diffrn_reflns_limit_l_min -21
_diffrn_reflns_number 13147
_diffrn_reflns_theta_full 26.09
_diffrn_reflns_theta_max 26.09
_diffrn_reflns_theta_min 1.43
_exptl_absorpt_coefficient_mu 0.364
_exptl_absorpt_correction_T_max 0.9407
_exptl_absorpt_correction_T_min 0.9209
_exptl_absorpt_correction_type multi-scan
_exptl_absorpt_process_details 'SADABS; Bruker, 2000'
_exptl_crystal_colour red
_exptl_crystal_density_diffrn 1.279
_exptl_crystal_density_method 'not measured'
_exptl_crystal_description block
_exptl_crystal_F_000 1008
_exptl_crystal_size_max 0.23
_exptl_crystal_size_mid 0.20
_exptl_crystal_size_min 0.17
_refine_diff_density_max 0.692
_refine_diff_density_min -0.627
_refine_diff_density_rms 0.106
_refine_ls_extinction_method none
_refine_ls_goodness_of_fit_ref 0.987
_refine_ls_hydrogen_treatment constr
_refine_ls_matrix_type full
_refine_ls_number_parameters 601
_refine_ls_number_reflns 9521
_refine_ls_number_restraints 0
_refine_ls_restrained_S_all 0.987
_refine_ls_R_factor_all 0.1158
_refine_ls_R_factor_gt 0.0769
_refine_ls_shift/su_max 0.000
_refine_ls_shift/su_mean 0.000
_refine_ls_structure_factor_coef Fsqd
_refine_ls_weighting_details 'calc w=1/[\s^2^(Fo^2^)+(0.1166P)^2^+0.0000P] where P=(Fo^2^+2Fc^2^)/3'
_refine_ls_weighting_scheme calc
_refine_ls_wR_factor_gt 0.1919
_refine_ls_wR_factor_ref 0.2407
_reflns_number_gt 5671
_reflns_number_total 9521
_reflns_threshold_expression >2sigma(I)
_cod_data_source_file c9dt03225h2.cif
_cod_data_source_block ffff
_cod_depositor_comments
;
The following automatic conversions were performed:

'_symmetry_cell_setting' value 'Triclinic' changed to 'triclinic'
according to
/home/data/users/saulius/crontab/automatic-downloads/rss-feeds/RSC/lib/dictionaries/cif_core.dic
dictionary named 'cif_core.dic' version 2.4.2 from 2011-04-26.

'_exptl_absorpt_correction_type' value 'Multi-scan' changed to
'multi-scan' according to
/home/data/users/saulius/crontab/automatic-downloads/rss-feeds/RSC/lib/dictionaries/cif_core.dic
dictionary named 'cif_core.dic' version 2.4.2 from 2011-04-26.

Automatic conversion script
Id: cif_fix_values 4973 2017-02-22 13:04:09Z antanas 

 Adding full bibliography for 7700933--7700935.cif.
;
_cod_original_cell_volume 2493.0(14)
_cod_original_sg_symbol_H-M P-1
_cod_database_code 7700933

loop_
_symmetry_equiv_pos_as_xyz
'x, y, z'
'-x, -y, -z'

loop_
_atom_site_label
_atom_site_type_symbol
_atom_site_fract_x
_atom_site_fract_y
_atom_site_fract_z
_atom_site_U_iso_or_equiv
_atom_site_adp_type
_atom_site_occupancy
_atom_site_symmetry_multiplicity
_atom_site_calc_flag
_atom_site_refinement_flags
Ti1 Ti 0.66546(8) 0.69489(5) 0.37690(5) 0.0269(2) Uani 1 1 d .
S1 S 0.49049(11) 0.59654(8) 0.35151(8) 0.0319(3) Uani 1 1 d .
Cl1 Cl 0.80569(13) 0.78494(8) 0.41483(8) 0.0431(4) Uani 1 1 d .
Cl2 Cl 0.55320(15) 0.70496(9) 0.49303(8) 0.0489(4) Uani 1 1 d .
O2 O 0.7800(3) 0.5864(2) 0.36010(18) 0.0286(7) Uani 1 1 d .
C1 C 0.8087(4) 0.4927(3) 0.3494(3) 0.0257(10) Uani 1 1 d .
C12 C 0.3755(4) 0.8385(3) 0.1182(3) 0.0281(10) Uani 1 1 d .
H12 H 0.3424 0.8944 0.0871 0.034 Uiso 1 1 calc R
C13 C 0.4534(4) 0.8447(3) 0.1848(3) 0.0249(10) Uani 1 1 d .
C5 C 0.9502(5) 0.3518(3) 0.3099(3) 0.0312(11) Uani 1 1 d .
H2 H 1.0321 0.3207 0.2879 0.037 Uiso 1 1 calc R
C11 C 0.3438(4) 0.7559(3) 0.0949(3) 0.0282(10) Uani 1 1 d .
C23 C 0.4841(4) 0.9388(3) 0.2077(3) 0.0269(10) Uani 1 1 d .
C49 C 0.4426(5) 0.9605(3) 0.2931(3) 0.0294(11) Uani 1 1 d .
C43 C 0.6368(5) 0.9320(3) 0.1929(3) 0.0312(11) Uani 1 1 d .
C6 C 0.9286(4) 0.4486(3) 0.3157(3) 0.0243(10) Uani 1 1 d .
C10 C 0.3944(4) 0.6733(3) 0.1406(3) 0.0310(11) Uani 1 1 d .
H10 H 0.3719 0.6164 0.1272 0.037 Uiso 1 1 calc R
C44 C 0.7289(5) 0.9270(3) 0.2535(3) 0.0376(12) Uani 1 1 d .
H44 H 0.6979 0.9315 0.3056 0.045 Uiso 1 1 calc R
C9 C 0.4768(4) 0.6731(3) 0.2052(3) 0.0281(10) Uani 1 1 d .
O1 O 0.5926(3) 0.7573(2) 0.28872(18) 0.0289(7) Uani 1 1 d .
C2 C 0.7098(4) 0.4418(3) 0.3706(3) 0.0270(10) Uani 1 1 d .
C7 C 0.5769(5) 0.4879(3) 0.4034(3) 0.0328(11) Uani 1 1 d .
H7A H 0.5918 0.5013 0.4580 0.039 Uiso 1 1 calc R
H7B H 0.5164 0.4428 0.4043 0.039 Uiso 1 1 calc R
C14 C 0.5068(4) 0.7578(3) 0.2257(3) 0.0272(10) Uani 1 1 d .
C26 C 0.8711(5) 0.6406(3) 0.1894(3) 0.0327(11) Uani 1 1 d .
H26 H 0.8795 0.6833 0.2276 0.039 Uiso 1 1 calc R
C25 C 0.9387(4) 0.5477(3) 0.1991(3) 0.0270(10) Uani 1 1 d .
C3 C 0.7353(4) 0.3452(3) 0.3632(3) 0.0273(10) Uani 1 1 d .
H4 H 0.6683 0.3109 0.3779 0.033 Uiso 1 1 calc R
C54 C 0.4677(5) 1.0427(3) 0.3217(3) 0.0406(13) Uani 1 1 d .
H54 H 0.5158 1.0800 0.2902 0.049 Uiso 1 1 calc R
C48 C 0.6842(5) 0.9245(3) 0.1169(3) 0.0386(12) Uani 1 1 d .
H48 H 0.6232 0.9255 0.0750 0.046 Uiso 1 1 calc R
C50 C 0.3705(5) 0.9100(3) 0.3394(3) 0.0376(12) Uani 1 1 d .
H50 H 0.3508 0.8540 0.3217 0.045 Uiso 1 1 calc R
C8 C 0.5317(5) 0.5809(3) 0.2502(3) 0.0305(11) Uani 1 1 d .
H8A H 0.6306 0.5629 0.2440 0.037 Uiso 1 1 calc R
H8B H 0.4905 0.5310 0.2306 0.037 Uiso 1 1 calc R
C27 C 0.7897(5) 0.6713(4) 0.1226(3) 0.0432(13) Uani 1 1 d .
H27 H 0.7444 0.7350 0.1158 0.052 Uiso 1 1 calc R
C15 C 0.2561(5) 0.7520(3) 0.0223(3) 0.0318(11) Uani 1 1 d .
C47 C 0.8198(5) 0.9157(4) 0.1029(4) 0.0464(14) Uani 1 1 d .
H47 H 0.8509 0.9120 0.0508 0.056 Uiso 1 1 calc R
C56 C 0.2516(5) 1.0327(3) 0.1643(3) 0.0356(12) Uani 1 1 d .
H56 H 0.2131 0.9878 0.1934 0.043 Uiso 1 1 calc R
C37 C 1.0632(4) 0.5809(3) 0.3233(3) 0.0274(10) Uani 1 1 d .
C24 C 1.0232(4) 0.5069(3) 0.2735(3) 0.0263(10) Uani 1 1 d .
C31 C 1.1610(4) 0.4460(3) 0.2522(3) 0.0277(10) Uani 1 1 d .
C4 C 0.8576(5) 0.2987(3) 0.3347(3) 0.0299(11) Uani 1 1 d .
C36 C 1.2397(5) 0.3880(3) 0.3092(3) 0.0395(12) Uani 1 1 d .
H36 H 1.2050 0.3831 0.3603 0.047 Uiso 1 1 calc R
C29 C 0.8404(6) 0.5167(4) 0.0776(3) 0.0494(15) Uani 1 1 d .
H29 H 0.8306 0.4740 0.0396 0.059 Uiso 1 1 calc R
C32 C 1.2208(5) 0.4543(3) 0.1795(3) 0.0364(12) Uani 1 1 d .
H32 H 1.1718 0.4951 0.1396 0.044 Uiso 1 1 calc R
C45 C 0.8648(5) 0.9155(4) 0.2386(4) 0.0485(15) Uani 1 1 d .
H45 H 0.9267 0.9099 0.2808 0.058 Uiso 1 1 calc R
C51 C 0.3253(6) 0.9391(4) 0.4120(3) 0.0469(14) Uani 1 1 d .
H51 H 0.2750 0.9027 0.4428 0.056 Uiso 1 1 calc R
C30 C 0.9184(5) 0.4865(3) 0.1428(3) 0.0393(12) Uani 1 1 d .
H30 H 0.9601 0.4221 0.1500 0.047 Uiso 1 1 calc R
C60 C 0.4453(5) 1.0900(3) 0.1190(3) 0.0373(12) Uani 1 1 d .
H60 H 0.5401 1.0850 0.1165 0.045 Uiso 1 1 calc R
C38 C 1.0656(5) 0.5711(4) 0.4043(3) 0.0373(12) Uani 1 1 d .
H38 H 1.0350 0.5200 0.4296 0.045 Uiso 1 1 calc R
C52 C 0.3514(6) 1.0185(4) 0.4402(3) 0.0498(15) Uani 1 1 d .
H52 H 0.3205 1.0374 0.4901 0.060 Uiso 1 1 calc R
C55 C 0.3932(5) 1.0224(3) 0.1599(3) 0.0284(10) Uani 1 1 d .
C19 C 0.8866(5) 0.1926(3) 0.3250(3) 0.0391(13) Uani 1 1 d .
C34 C 1.4236(5) 0.3455(4) 0.2201(4) 0.0501(15) Uani 1 1 d .
H34 H 1.5111 0.3110 0.2092 0.060 Uiso 1 1 calc R
C42 C 1.1134(5) 0.6555(3) 0.2880(3) 0.0360(12) Uani 1 1 d .
H42 H 1.1168 0.6629 0.2328 0.043 Uiso 1 1 calc R
C41 C 1.1576(5) 0.7179(4) 0.3328(4) 0.0486(15) Uani 1 1 d .
H41 H 1.1893 0.7689 0.3080 0.058 Uiso 1 1 calc R
C33 C 1.3496(5) 0.4050(4) 0.1635(3) 0.0440(14) Uani 1 1 d .
H33 H 1.3868 0.4123 0.1134 0.053 Uiso 1 1 calc R
C53 C 0.4249(6) 1.0715(4) 0.3939(3) 0.0470(14) Uani 1 1 d .
H53 H 0.4452 1.1270 0.4122 0.056 Uiso 1 1 calc R
C16 C 0.2036(6) 0.8495(4) -0.0180(3) 0.0439(13) Uani 1 1 d .
H16A H 0.2798 0.8792 -0.0305 0.066 Uiso 1 1 calc R
H16B H 0.1422 0.8881 0.0169 0.066 Uiso 1 1 calc R
H16C H 0.1555 0.8432 -0.0660 0.066 Uiso 1 1 calc R
C35 C 1.3676(5) 0.3371(4) 0.2934(3) 0.0409(13) Uani 1 1 d .
H35 H 1.4172 0.2961 0.3329 0.049 Uiso 1 1 calc R
C17 C 0.3387(6) 0.6885(4) -0.0363(3) 0.0499(15) Uani 1 1 d .
H17A H 0.2808 0.6824 -0.0804 0.075 Uiso 1 1 calc R
H17B H 0.3740 0.6266 -0.0108 0.075 Uiso 1 1 calc R
H17C H 0.4138 0.7161 -0.0551 0.075 Uiso 1 1 calc R
C18 C 0.1321(5) 0.7104(4) 0.0475(3) 0.0398(12) Uani 1 1 d .
H18A H 0.0763 0.7074 0.0017 0.060 Uiso 1 1 calc R
H18B H 0.0787 0.7502 0.0850 0.060 Uiso 1 1 calc R
H18C H 0.1631 0.6472 0.0718 0.060 Uiso 1 1 calc R
C46 C 0.9127(6) 0.9120(4) 0.1632(4) 0.0530(16) Uani 1 1 d .
H46 H 1.0059 0.9072 0.1528 0.064 Uiso 1 1 calc R
C58 C 0.2243(6) 1.1774(4) 0.0831(4) 0.0538(16) Uani 1 1 d .
H58 H 0.1674 1.2297 0.0566 0.065 Uiso 1 1 calc R
C39 C 1.1111(5) 0.6337(4) 0.4488(4) 0.0510(15) Uani 1 1 d .
H39 H 1.1110 0.6256 0.5040 0.061 Uiso 1 1 calc R
C28 C 0.7754(6) 0.6107(4) 0.0674(4) 0.0492(15) Uani 1 1 d .
H28 H 0.7214 0.6324 0.0224 0.059 Uiso 1 1 calc R
C57 C 0.1708(6) 1.1087(4) 0.1259(3) 0.0507(16) Uani 1 1 d .
H57 H 0.0757 1.1152 0.1282 0.061 Uiso 1 1 calc R
C59 C 0.3586(6) 1.1660(4) 0.0813(4) 0.0539(16) Uani 1 1 d .
H59 H 0.3966 1.2118 0.0530 0.065 Uiso 1 1 calc R
C20 C 0.8446(9) 0.1788(4) 0.2415(4) 0.080(2) Uani 1 1 d .
H20A H 0.8902 0.2153 0.2046 0.120 Uiso 1 1 calc R
H20B H 0.7468 0.2001 0.2355 0.120 Uiso 1 1 calc R
H20C H 0.8702 0.1124 0.2312 0.120 Uiso 1 1 calc R
C21 C 0.8085(9) 0.1436(4) 0.3815(5) 0.094(3) Uani 1 1 d .
H21A H 0.8287 0.0764 0.3735 0.142 Uiso 1 1 calc R
H21B H 0.7119 0.1687 0.3734 0.142 Uiso 1 1 calc R
H21C H 0.8338 0.1536 0.4348 0.142 Uiso 1 1 calc R
C22 C 1.0343(7) 0.1482(4) 0.3352(5) 0.089(3) Uani 1 1 d .
H22A H 1.0634 0.1558 0.3882 0.134 Uiso 1 1 calc R
H22B H 1.0870 0.1786 0.2977 0.134 Uiso 1 1 calc R
H22C H 1.0485 0.0814 0.3261 0.134 Uiso 1 1 calc R
C40 C 1.1569(5) 0.7083(4) 0.4130(4) 0.0526(16) Uani 1 1 d .
H40 H 1.1874 0.7522 0.4432 0.063 Uiso 1 1 calc R

loop_
_atom_site_aniso_label
_atom_site_aniso_U_11
_atom_site_aniso_U_22
_atom_site_aniso_U_33
_atom_site_aniso_U_23
_atom_site_aniso_U_13
_atom_site_aniso_U_12
Ti1 0.0309(5) 0.0189(4) 0.0288(5) -0.0051(4) 0.0021(3) 0.0004(3)
S1 0.0273(6) 0.0217(6) 0.0450(8) -0.0020(5) 0.0067(5) -0.0011(5)
Cl1 0.0434(7) 0.0295(7) 0.0580(9) -0.0100(6) -0.0084(6) -0.0091(5)
Cl2 0.0714(10) 0.0399(8) 0.0369(8) -0.0123(6) 0.0180(7) -0.0126(7)
O2 0.0290(17) 0.0190(15) 0.0364(19) -0.0050(14) 0.0046(14) -0.0012(13)
C1 0.029(2) 0.018(2) 0.028(2) -0.0021(19) 0.0023(19) -0.0012(18)
C12 0.030(2) 0.024(2) 0.026(2) 0.000(2) 0.0000(19) 0.0050(19)
C13 0.024(2) 0.022(2) 0.030(3) -0.001(2) 0.0059(18) -0.0071(18)
C5 0.028(2) 0.026(2) 0.040(3) -0.008(2) 0.009(2) -0.0024(19)
C11 0.025(2) 0.027(2) 0.031(3) -0.004(2) 0.0058(19) -0.0034(19)
C23 0.029(2) 0.019(2) 0.033(3) -0.001(2) 0.0034(19) -0.0051(18)
C49 0.031(2) 0.023(2) 0.030(3) -0.004(2) -0.004(2) 0.0056(19)
C43 0.036(3) 0.013(2) 0.044(3) -0.001(2) 0.007(2) -0.0026(19)
C6 0.029(2) 0.019(2) 0.027(2) -0.0010(19) 0.0069(18) -0.0098(18)
C10 0.029(2) 0.023(2) 0.042(3) -0.010(2) 0.004(2) -0.0052(19)
C44 0.033(3) 0.025(3) 0.055(3) -0.001(2) 0.006(2) -0.008(2)
C9 0.028(2) 0.022(2) 0.033(3) -0.005(2) -0.002(2) -0.0010(18)
O1 0.0299(17) 0.0194(16) 0.0367(19) -0.0032(14) -0.0023(14) -0.0028(13)
C2 0.030(2) 0.025(2) 0.025(2) -0.002(2) 0.0066(19) -0.0050(19)
C7 0.036(3) 0.022(2) 0.040(3) 0.005(2) 0.011(2) -0.005(2)
C14 0.026(2) 0.025(2) 0.029(3) -0.006(2) -0.0005(19) 0.0016(18)
C26 0.034(3) 0.024(2) 0.035(3) -0.001(2) 0.009(2) 0.004(2)
C25 0.026(2) 0.021(2) 0.033(3) 0.005(2) 0.0059(19) -0.0063(18)
C3 0.031(2) 0.021(2) 0.032(3) 0.001(2) 0.0023(19) -0.0102(19)
C54 0.054(3) 0.027(3) 0.041(3) -0.004(2) -0.003(3) -0.008(2)
C48 0.040(3) 0.027(3) 0.050(3) -0.007(2) 0.011(2) -0.007(2)
C50 0.043(3) 0.026(3) 0.042(3) -0.008(2) 0.004(2) -0.001(2)
C8 0.034(3) 0.021(2) 0.037(3) -0.003(2) -0.004(2) -0.0064(19)
C27 0.047(3) 0.028(3) 0.049(3) 0.005(3) 0.003(3) 0.004(2)
C15 0.032(3) 0.028(2) 0.034(3) -0.005(2) 0.000(2) -0.004(2)
C47 0.041(3) 0.036(3) 0.064(4) -0.010(3) 0.024(3) -0.008(2)
C56 0.035(3) 0.035(3) 0.033(3) -0.006(2) 0.000(2) 0.002(2)
C37 0.018(2) 0.024(2) 0.041(3) -0.006(2) 0.0051(19) -0.0041(18)
C24 0.025(2) 0.021(2) 0.034(3) -0.004(2) 0.0078(19) -0.0075(18)
C31 0.029(2) 0.021(2) 0.032(3) -0.005(2) 0.004(2) -0.0036(19)
C4 0.036(3) 0.021(2) 0.031(3) -0.003(2) 0.000(2) -0.0023(19)
C36 0.043(3) 0.033(3) 0.037(3) -0.006(2) 0.004(2) 0.005(2)
C29 0.067(4) 0.037(3) 0.043(3) -0.004(3) -0.018(3) -0.007(3)
C32 0.044(3) 0.025(2) 0.038(3) -0.005(2) 0.007(2) -0.002(2)
C45 0.037(3) 0.036(3) 0.073(4) -0.007(3) -0.007(3) -0.007(2)
C51 0.056(4) 0.041(3) 0.039(3) -0.003(3) 0.011(3) -0.002(3)
C30 0.047(3) 0.027(3) 0.043(3) -0.003(2) -0.008(2) -0.004(2)
C60 0.039(3) 0.028(3) 0.045(3) 0.002(2) -0.003(2) -0.009(2)
C38 0.035(3) 0.038(3) 0.037(3) -0.004(2) 0.000(2) -0.003(2)
C52 0.059(4) 0.044(3) 0.039(3) -0.010(3) 0.009(3) 0.009(3)
C55 0.034(3) 0.016(2) 0.035(3) -0.004(2) 0.004(2) -0.0040(19)
C19 0.046(3) 0.015(2) 0.056(3) -0.003(2) 0.013(3) -0.004(2)
C34 0.039(3) 0.041(3) 0.065(4) -0.021(3) 0.011(3) 0.009(3)
C42 0.026(2) 0.030(3) 0.052(3) -0.003(2) 0.009(2) -0.007(2)
C41 0.030(3) 0.032(3) 0.088(5) -0.018(3) 0.003(3) -0.011(2)
C33 0.038(3) 0.039(3) 0.055(4) -0.014(3) 0.019(3) -0.006(2)
C53 0.066(4) 0.028(3) 0.047(3) -0.014(3) -0.005(3) -0.005(3)
C16 0.054(3) 0.043(3) 0.037(3) 0.005(3) -0.015(3) -0.015(3)
C35 0.033(3) 0.033(3) 0.052(3) 0.000(3) -0.001(2) 0.001(2)
C17 0.051(3) 0.053(4) 0.050(3) -0.023(3) 0.010(3) -0.016(3)
C18 0.036(3) 0.043(3) 0.040(3) -0.007(3) -0.004(2) -0.005(2)
C46 0.036(3) 0.039(3) 0.083(5) -0.019(3) 0.006(3) -0.001(2)
C58 0.069(4) 0.026(3) 0.057(4) 0.004(3) -0.016(3) 0.010(3)
C39 0.040(3) 0.056(4) 0.054(4) -0.024(3) -0.014(3) 0.005(3)
C28 0.051(3) 0.043(3) 0.050(4) 0.012(3) -0.009(3) -0.004(3)
C57 0.046(3) 0.047(3) 0.047(3) -0.015(3) -0.007(3) 0.021(3)
C59 0.059(4) 0.035(3) 0.066(4) 0.012(3) -0.014(3) -0.009(3)
C20 0.129(7) 0.034(3) 0.071(5) -0.024(3) -0.023(5) 0.002(4)
C21 0.138(7) 0.026(3) 0.124(7) -0.011(4) 0.076(6) -0.027(4)
C22 0.073(5) 0.021(3) 0.165(8) -0.006(4) -0.026(5) 0.012(3)
C40 0.032(3) 0.048(3) 0.084(5) -0.037(3) -0.007(3) -0.012(2)

loop_
_atom_type_symbol
_atom_type_description
_atom_type_scat_dispersion_real
_atom_type_scat_dispersion_imag
_atom_type_scat_source
C C 0.0033 0.0016 'International Tables Vol C Tables 4.2.6.8 and 6.1.1.4'
H H 0.0000 0.0000 'International Tables Vol C Tables 4.2.6.8 and 6.1.1.4'
O O 0.0106 0.0060 'International Tables Vol C Tables 4.2.6.8 and 6.1.1.4'
S S 0.1246 0.1234 'International Tables Vol C Tables 4.2.6.8 and 6.1.1.4'
Cl Cl 0.1484 0.1585 'International Tables Vol C Tables 4.2.6.8 and 6.1.1.4'
Ti Ti 0.2776 0.4457 'International Tables Vol C Tables 4.2.6.8 and 6.1.1.4'

loop_
_geom_angle_atom_site_label_1
_geom_angle_atom_site_label_2
_geom_angle_atom_site_label_3
_geom_angle
O2 Ti1 O1 113.27(15)
O2 Ti1 Cl1 102.31(11)
O1 Ti1 Cl1 102.29(11)
O2 Ti1 Cl2 117.53(11)
O1 Ti1 Cl2 122.14(11)
Cl1 Ti1 Cl2 92.43(6)
O2 Ti1 S1 81.82(11)
O1 Ti1 S1 81.75(11)
Cl1 Ti1 S1 172.27(6)
Cl2 Ti1 S1 79.85(6)
C8 S1 C7 105.0(2)
C8 S1 Ti1 95.89(16)
C7 S1 Ti1 97.68(17)
C1 O2 Ti1 152.6(3)
O2 C1 C6 122.1(4)
O2 C1 C2 117.5(4)
C6 C1 C2 120.4(4)
C11 C12 C13 124.5(4)
C11 C12 H12 117.7
C13 C12 H12 117.7
C12 C13 C14 114.7(4)
C12 C13 C23 121.9(4)
C14 C13 C23 123.3(4)
C4 C5 C6 123.2(4)
C4 C5 H2 118.4
C6 C5 H2 118.4
C12 C11 C10 117.5(4)
C12 C11 C15 123.1(4)
C10 C11 C15 119.4(4)
C13 C23 C43 106.0(3)
C13 C23 C49 112.3(4)
C43 C23 C49 113.2(4)
C13 C23 C55 110.6(4)
C43 C23 C55 112.9(4)
C49 C23 C55 102.0(3)
C50 C49 C54 117.1(5)
C50 C49 C23 124.4(4)
C54 C49 C23 118.1(4)
C44 C43 C48 118.9(5)
C44 C43 C23 122.0(4)
C48 C43 C23 118.9(4)
C1 C6 C5 117.6(4)
C1 C6 C24 120.9(4)
C5 C6 C24 120.8(4)
C9 C10 C11 121.4(4)
C9 C10 H10 119.3
C11 C10 H10 119.3
C45 C44 C43 120.5(5)
C45 C44 H44 119.7
C43 C44 H44 119.7
C10 C9 C14 118.9(4)
C10 C9 C8 118.5(4)
C14 C9 C8 122.5(4)
C14 O1 Ti1 145.9(3)
C3 C2 C1 119.9(4)
C3 C2 C7 118.2(4)
C1 C2 C7 121.8(4)
C2 C7 S1 115.9(3)
C2 C7 H7A 108.3
S1 C7 H7A 108.3
C2 C7 H7B 108.3
S1 C7 H7B 108.3
H7A C7 H7B 107.4
O1 C14 C9 119.0(4)
O1 C14 C13 118.2(4)
C9 C14 C13 122.9(4)
C25 C26 C27 119.8(5)
C25 C26 H26 120.1
C27 C26 H26 120.1
C26 C25 C30 117.9(4)
C26 C25 C24 123.0(4)
C30 C25 C24 118.8(4)
C4 C3 C2 120.7(4)
C4 C3 H4 119.7
C2 C3 H4 119.7
C53 C54 C49 122.2(5)
C53 C54 H54 118.9
C49 C54 H54 118.9
C47 C48 C43 119.8(5)
C47 C48 H48 120.1
C43 C48 H48 120.1
C49 C50 C51 121.1(5)
C49 C50 H50 119.4
C51 C50 H50 119.4
C9 C8 S1 107.5(3)
C9 C8 H8A 110.2
S1 C8 H8A 110.2
C9 C8 H8B 110.2
S1 C8 H8B 110.2
H8A C8 H8B 108.5
C28 C27 C26 120.9(5)
C28 C27 H27 119.6
C26 C27 H27 119.6
C17 C15 C16 108.9(4)
C17 C15 C11 109.8(4)
C16 C15 C11 112.2(4)
C17 C15 C18 108.7(4)
C16 C15 C18 108.0(4)
C11 C15 C18 109.1(4)
C48 C47 C46 121.7(6)
C48 C47 H47 119.1
C46 C47 H47 119.1
C57 C56 C55 119.0(5)
C57 C56 H56 120.5
C55 C56 H56 120.5
C38 C37 C42 117.5(5)
C38 C37 C24 121.7(4)
C42 C37 C24 120.4(4)
C37 C24 C31 103.1(3)
C37 C24 C25 114.5(4)
C31 C24 C25 111.2(4)
C37 C24 C6 114.1(4)
C31 C24 C6 112.7(3)
C25 C24 C6 101.6(3)
C36 C31 C32 116.3(4)
C36 C31 C24 120.2(4)
C32 C31 C24 123.0(4)
C3 C4 C5 118.0(4)
C3 C4 C19 121.4(4)
C5 C4 C19 120.5(4)
C35 C36 C31 121.8(5)
C35 C36 H36 119.1
C31 C36 H36 119.1
C30 C29 C28 119.4(5)
C30 C29 H29 120.3
C28 C29 H29 120.3
C33 C32 C31 122.2(5)
C33 C32 H32 118.9
C31 C32 H32 118.9
C44 C45 C46 121.1(6)
C44 C45 H45 119.4
C46 C45 H45 119.4
C52 C51 C50 121.7(5)
C52 C51 H51 119.2
C50 C51 H51 119.2
C29 C30 C25 122.1(5)
C29 C30 H30 119.0
C25 C30 H30 119.0
C55 C60 C59 119.7(5)
C55 C60 H60 120.1
C59 C60 H60 120.1
C39 C38 C37 121.7(5)
C39 C38 H38 119.1
C37 C38 H38 119.1
C51 C52 C53 118.3(5)
C51 C52 H52 120.9
C53 C52 H52 120.9
C60 C55 C56 118.9(4)
C60 C55 C23 122.3(4)
C56 C55 C23 118.5(4)
C21 C19 C22 108.3(6)
C21 C19 C20 109.5(6)
C22 C19 C20 108.0(6)
C21 C19 C4 111.6(4)
C22 C19 C4 112.4(5)
C20 C19 C4 106.9(4)
C33 C34 C35 118.7(5)
C33 C34 H34 120.7
C35 C34 H34 120.7
C41 C42 C37 120.3(5)
C41 C42 H42 119.9
C37 C42 H42 119.9
C42 C41 C40 121.5(5)
C42 C41 H41 119.2
C40 C41 H41 119.2
C34 C33 C32 120.4(5)
C34 C33 H33 119.8
C32 C33 H33 119.8
C54 C53 C52 119.6(5)
C54 C53 H53 120.2
C52 C53 H53 120.2
C15 C16 H16A 109.5
C15 C16 H16B 109.5
H16A C16 H16B 109.5
C15 C16 H16C 109.5
H16A C16 H16C 109.5
H16B C16 H16C 109.5
C36 C35 C34 120.5(5)
C36 C35 H35 119.7
C34 C35 H35 119.7
C15 C17 H17A 109.5
C15 C17 H17B 109.5
H17A C17 H17B 109.5
C15 C17 H17C 109.5
H17A C17 H17C 109.5
H17B C17 H17C 109.5
C15 C18 H18A 109.5
C15 C18 H18B 109.5
H18A C18 H18B 109.5
C15 C18 H18C 109.5
H18A C18 H18C 109.5
H18B C18 H18C 109.5
C45 C46 C47 117.8(5)
C45 C46 H46 121.1
C47 C46 H46 121.1
C59 C58 C57 117.3(5)
C59 C58 H58 121.4
C57 C58 H58 121.4
C38 C39 C40 120.0(6)
C38 C39 H39 120.0
C40 C39 H39 120.0
C27 C28 C29 119.8(5)
C27 C28 H28 120.1
C29 C28 H28 120.1
C56 C57 C58 122.0(5)
C56 C57 H57 119.0
C58 C57 H57 119.0
C58 C59 C60 123.0(6)
C58 C59 H59 118.5
C60 C59 H59 118.5
C19 C20 H20A 109.5
C19 C20 H20B 109.5
H20A C20 H20B 109.5
C19 C20 H20C 109.5
H20A C20 H20C 109.5
H20B C20 H20C 109.5
C19 C21 H21A 109.5
C19 C21 H21B 109.5
H21A C21 H21B 109.5
C19 C21 H21C 109.5
H21A C21 H21C 109.5
H21B C21 H21C 109.5
C19 C22 H22A 109.5
C19 C22 H22B 109.5
H22A C22 H22B 109.5
C19 C22 H22C 109.5
H22A C22 H22C 109.5
H22B C22 H22C 109.5
C41 C40 C39 119.0(5)
C41 C40 H40 120.5
C39 C40 H40 120.5

loop_
_geom_bond_atom_site_label_1
_geom_bond_atom_site_label_2
_geom_bond_distance
Ti1 O2 1.800(3)
Ti1 O1 1.800(3)
Ti1 Cl1 2.2531(16)
Ti1 Cl2 2.2937(16)
Ti1 S1 2.5607(16)
S1 C8 1.808(5)
S1 C7 1.829(5)
O2 C1 1.365(5)
C1 C6 1.395(6)
C1 C2 1.403(6)
C12 C11 1.395(6)
C12 C13 1.413(6)
C12 H12 0.9500
C13 C14 1.419(6)
C13 C23 1.546(6)
C5 C4 1.389(6)
C5 C6 1.398(6)
C5 H2 0.9500
C11 C10 1.404(6)
C11 C15 1.546(7)
C23 C43 1.552(6)
C23 C49 1.560(6)
C23 C55 1.561(6)
C49 C50 1.366(7)
C49 C54 1.398(7)
C43 C44 1.390(7)
C43 C48 1.394(7)
C6 C24 1.560(6)
C10 C9 1.392(6)
C10 H10 0.9500
C44 C45 1.379(7)
C44 H44 0.9500
C9 C14 1.401(6)
C9 C8 1.514(6)
O1 C14 1.391(5)
C2 C3 1.398(6)
C2 C7 1.501(6)
C7 H7A 0.9900
C7 H7B 0.9900
C26 C25 1.390(6)
C26 C27 1.412(7)
C26 H26 0.9500
C25 C30 1.403(7)
C25 C24 1.559(6)
C3 C4 1.387(6)
C3 H4 0.9500
C54 C53 1.376(7)
C54 H54 0.9500
C48 C47 1.376(7)
C48 H48 0.9500
C50 C51 1.390(7)
C50 H50 0.9500
C8 H8A 0.9900
C8 H8B 0.9900
C27 C28 1.365(8)
C27 H27 0.9500
C15 C17 1.538(7)
C15 C16 1.538(6)
C15 C18 1.557(7)
C47 C46 1.394(8)
C47 H47 0.9500
C56 C57 1.371(7)
C56 C55 1.415(6)
C56 H56 0.9500
C37 C38 1.393(7)
C37 C42 1.403(6)
C37 C24 1.539(6)
C24 C31 1.549(6)
C31 C36 1.394(6)
C31 C32 1.398(7)
C4 C19 1.539(6)
C36 C35 1.390(7)
C36 H36 0.9500
C29 C30 1.372(7)
C29 C28 1.397(7)
C29 H29 0.9500
C32 C33 1.390(7)
C32 H32 0.9500
C45 C46 1.384(8)
C45 H45 0.9500
C51 C52 1.361(8)
C51 H51 0.9500
C30 H30 0.9500
C60 C55 1.373(6)
C60 C59 1.393(7)
C60 H60 0.9500
C38 C39 1.378(7)
C38 H38 0.9500
C52 C53 1.398(8)
C52 H52 0.9500
C19 C21 1.494(8)
C19 C22 1.510(8)
C19 C20 1.536(8)
C34 C33 1.377(8)
C34 C35 1.391(8)
C34 H34 0.9500
C42 C41 1.375(7)
C42 H42 0.9500
C41 C40 1.377(9)
C41 H41 0.9500
C33 H33 0.9500
C53 H53 0.9500
C16 H16A 0.9800
C16 H16B 0.9800
C16 H16C 0.9800
C35 H35 0.9500
C17 H17A 0.9800
C17 H17B 0.9800
C17 H17C 0.9800
C18 H18A 0.9800
C18 H18B 0.9800
C18 H18C 0.9800
C46 H46 0.9500
C58 C59 1.338(8)
C58 C57 1.408(8)
C58 H58 0.9500
C39 C40 1.385(9)
C39 H39 0.9500
C28 H28 0.9500
C57 H57 0.9500
C59 H59 0.9500
C20 H20A 0.9800
C20 H20B 0.9800
C20 H20C 0.9800
C21 H21A 0.9800
C21 H21B 0.9800
C21 H21C 0.9800
C22 H22A 0.9800
C22 H22B 0.9800
C22 H22C 0.9800
C40 H40 0.9500
